data_7717371
loop_
_publ_author_name
'Leitner, Daniel'
'Neururer, Florian Rochus'
'Hohloch, Stephan'

_publ_section_title
;
 Synthesis and Electrochemical Properties of Molybdenum Nitrido Complexes
 Supported by Redox-Active NHC and MIC Ligands
;
_journal_name_full 'Dalton Transactions'
_journal_paper_doi 10.1039/D4DT02405B
_journal_year 2024
_chemical_formula_moiety 'C44 H55 Mo N3 O2 S, 1[C5H12]'
_chemical_formula_sum 'C49 H67 Mo N3 O2 S'
_chemical_formula_weight 858.05
_space_group_crystal_system trigonal
_space_group_IT_number 148
_space_group_name_Hall '-R 3'
_space_group_name_H-M_alt 'R -3 :H'
_atom_sites_solution_hydrogens geom
_atom_sites_solution_primary dual
_audit_creation_date 2023-10-04
_audit_creation_method
;
Olex2 1.5-alpha
(compiled 2023.08.24 svn.re1ec1418 for OlexSys, GUI svn.r6817)
;
_audit_update_record
;
2024-06-23 deposited with the CCDC.	2024-10-29 downloaded from the CCDC.
;
_cell_angle_alpha 90
_cell_angle_beta 90
_cell_angle_gamma 120
_cell_formula_units_Z 18
_cell_length_a 37.041(2)
_cell_length_b 37.041(2)
_cell_length_c 21.5515(16)
_cell_measurement_reflns_used 6538
_cell_measurement_temperature 173.00
_cell_measurement_theta_max 19.919
_cell_measurement_theta_min 2.200
_cell_volume 25608(3)
_computing_cell_refinement 'SAINT V8.40B (?, 2016)'
_computing_data_reduction 'SAINT V8.40B (?, 2016)'
_computing_molecular_graphics 'Olex2 1.5-alpha (Dolomanov et al., 2009)'
_computing_publication_material 'Olex2 1.5-alpha (Dolomanov et al., 2009)'
_computing_structure_refinement 'XL  (Sheldrick, 2008)'
_computing_structure_solution 'SHELXT 2018/2 (Sheldrick, 2018)'
_diffrn_ambient_temperature 173.00
_diffrn_measured_fraction_theta_full 0.998
_diffrn_measured_fraction_theta_max 0.996
_diffrn_measurement_device_type 'Bruker D8 Quest, Photon III'
_diffrn_measurement_method '\f and \w scans'
_diffrn_radiation_type MoK\a
_diffrn_radiation_wavelength 0.71073
_diffrn_reflns_av_R_equivalents 0.1711
_diffrn_reflns_av_unetI/netI 0.0613
_diffrn_reflns_Laue_measured_fraction_full 0.998
_diffrn_reflns_Laue_measured_fraction_max 0.996
_diffrn_reflns_limit_h_max 47
_diffrn_reflns_limit_h_min -47
_diffrn_reflns_limit_k_max 47
_diffrn_reflns_limit_k_min -47
_diffrn_reflns_limit_l_max 27
_diffrn_reflns_limit_l_min -20
_diffrn_reflns_number 242159
_diffrn_reflns_point_group_measured_fraction_full 0.998
_diffrn_reflns_point_group_measured_fraction_max 0.996
_diffrn_reflns_theta_full 25.242
_diffrn_reflns_theta_max 27.165
_diffrn_reflns_theta_min 1.905
_diffrn_source_current 1.0
_diffrn_source_power 0.05
_diffrn_source_voltage 50.0
_diffrn_standards_number 0
_exptl_absorpt_coefficient_mu 0.300
_exptl_absorpt_correction_T_max 0.7455
_exptl_absorpt_correction_T_min 0.6879
_exptl_absorpt_correction_type multi-scan
_exptl_absorpt_process_details
;
SADABS-2016/2 (Bruker,2016/2) was used for absorption correction.
wR2(int) was 0.1080 before and 0.0527 after correction.
The Ratio of minimum to maximum transmission is 0.9227.
The \l/2 correction factor is Not present.
;
_exptl_crystal_colour red
_exptl_crystal_colour_primary red
_exptl_crystal_density_diffrn 1.002
_exptl_crystal_description needle
_exptl_crystal_F_000 8208
_exptl_crystal_size_max 0.34
_exptl_crystal_size_mid 0.21
_exptl_crystal_size_min 0.18
_refine_diff_density_max 0.647
_refine_diff_density_min -0.807
_refine_diff_density_rms 0.077
_refine_ls_extinction_method none
_refine_ls_goodness_of_fit_ref 0.998
_refine_ls_hydrogen_treatment constr
_refine_ls_matrix_type full
_refine_ls_number_parameters 506
_refine_ls_number_reflns 12577
_refine_ls_number_restraints 3
_refine_ls_restrained_S_all 1.000
_refine_ls_R_factor_all 0.0788
_refine_ls_R_factor_gt 0.0582
_refine_ls_shift/su_max 0.003
_refine_ls_shift/su_mean 0.000
_refine_ls_structure_factor_coef Fsqd
_refine_ls_weighting_details 'w=1/[\s^2^(Fo^2^)+(0.0972P)^2^] where P=(Fo^2^+2Fc^2^)/3'
_refine_ls_weighting_scheme calc
_refine_ls_wR_factor_gt 0.1571
_refine_ls_wR_factor_ref 0.1722
_reflns_Friedel_coverage 0.000
_reflns_number_gt 8512
_reflns_number_total 12577
_reflns_threshold_expression 'I > 2\s(I)'
_cod_data_source_file d4dt02405b2.cif
_cod_data_source_block sh_335n_0m
_cod_original_sg_symbol_H-M 'R -3'
_cod_database_code 7717371
_shelx_shelxl_version_number 2019/1
_shelx_space_group_comment
;
The symmetry employed for this shelxl refinement is uniquely defined
by the following loop, which should always be used as a source of
symmetry information in preference to the above space-group names.
They are only intended as comments.
;
_shelx_estimated_absorpt_t_max 0.948
_shelx_estimated_absorpt_t_min 0.905
_olex2_refinement_description
;
1. Fixed Uiso
 At 1.2 times of:
  All C(H) groups
 At 1.5 times of:
  All C(H,H,H) groups
2. Restrained distances
 C28-C29 \\sim C28-C29A
 with sigma of 0.02
 C28-C31 \\sim C28-C31A
 with sigma of 0.02
 C28-C30 \\sim C28-C30A
 with sigma of 0.02
3. Others
 Sof(C29A)=Sof(H29D)=Sof(H29E)=Sof(H29F)=Sof(C31A)=Sof(H31D)=Sof(H31E)=
 Sof(H31F)=Sof(C30A)=Sof(H30D)=Sof(H30E)=Sof(H30F)=1-FVAR(1)
 Sof(C29)=Sof(H29A)=Sof(H29B)=Sof(H29C)=Sof(C31)=Sof(H31A)=Sof(H31B)=Sof(H31C)=
 Sof(C30)=Sof(H30A)=Sof(H30B)=Sof(H30C)=FVAR(1)
4.a Aromatic/amide H refined with riding coordinates:
 C9(H9), C15(H15), C6(H6), C11(H11), C17(H17), C3(H3), C5(H5), C4(H4),
 C42(H42), C44(H44)
4.b Idealised Me refined as rotating group:
 C23(H23A,H23B,H23C), C25(H25A,H25B,H25C), C27(H27A,H27B,H27C), C26(H26A,H26B,
 H26C), C22(H22A,H22B,H22C), C21(H21A,H21B,H21C), C47(H47A,H47B,H47C), C46(H46A,
 H46B,H46C), C34(H34A,H34B,H34C), C35(H35A,H35B,H35C), C33(H33A,H33B,H33C),
 C48(H48A,H48B,H48C), C29(H29A,H29B,H29C), C31(H31A,H31B,H31C), C30(H30A,H30B,
 H30C), C29A(H29D,H29E,H29F), C31A(H31D,H31E,H31F), C30A(H30D,H30E,H30F)
;
_smtbx_masks_special_details
;
A solvent mask was calculated and 712 electrons were 
found in a volume of 10542\%A^3^ in 1 void per unit cell. 
This is consistent with the presence of 
1[C5H12] per Asymmetric Unit 
which account for 756 electrons 
per unit cell.
;
_smtbx_masks_void_probe_radius 1.2
_smtbx_masks_void_truncation_radius 1.2
_olex2_submission_special_instructions 'No special instructions were received'

loop_
_space_group_symop_operation_xyz
'x, y, z'
'-y, x-y, z'
'-x+y, -x, z'
'x+2/3, y+1/3, z+1/3'
'-y+2/3, x-y+1/3, z+1/3'
'-x+y+2/3, -x+1/3, z+1/3'
'x+1/3, y+2/3, z+2/3'
'-y+1/3, x-y+2/3, z+2/3'
'-x+y+1/3, -x+2/3, z+2/3'
'-x, -y, -z'
'y, -x+y, -z'
'x-y, x, -z'
'-x+2/3, -y+1/3, -z+1/3'
'y+2/3, -x+y+1/3, -z+1/3'
'x-y+2/3, x+1/3, -z+1/3'
'-x+1/3, -y+2/3, -z+2/3'
'y+1/3, -x+y+2/3, -z+2/3'
'x-y+1/3, x+2/3, -z+2/3'

loop_
_atom_site_label
_atom_site_type_symbol
_atom_site_fract_x
_atom_site_fract_y
_atom_site_fract_z
_atom_site_U_iso_or_equiv
_atom_site_adp_type
_atom_site_occupancy
_atom_site_site_symmetry_order
_atom_site_calc_flag
_atom_site_refinement_flags_posn
_atom_site_refinement_flags_adp
_atom_site_refinement_flags_occupancy
_atom_site_disorder_assembly
_atom_site_disorder_group
Mo1 Mo 0.77685(2) 0.75773(2) 0.34215(2) 0.03583(10) Uani 1 1 d . . . . .
S40 S 0.84136(3) 0.78069(3) 0.29270(4) 0.0463(2) Uani 1 1 d . . . . .
O1 O 0.77064(6) 0.70356(7) 0.36303(9) 0.0403(5) Uani 1 1 d . . . . .
O2 O 0.78670(6) 0.80919(7) 0.38135(9) 0.0407(5) Uani 1 1 d . . . . .
N1 N 0.70856(7) 0.69665(7) 0.44183(10) 0.0344(5) Uani 1 1 d . . . . .
N2 N 0.71551(8) 0.75868(8) 0.44563(10) 0.0362(5) Uani 1 1 d . . . . .
N10 N 0.74841(8) 0.75211(8) 0.28072(11) 0.0420(6) Uani 1 1 d . . . . .
C13 C 0.73909(9) 0.66541(9) 0.37569(12) 0.0340(6) Uani 1 1 d . . . . .
C8 C 0.70740(10) 0.66023(9) 0.41610(12) 0.0366(7) Uani 1 1 d . . . . .
C12 C 0.73767(10) 0.62954(10) 0.34913(13) 0.0386(7) Uani 1 1 d . . . . .
C14 C 0.72487(9) 0.79978(9) 0.42751(12) 0.0351(6) Uani 1 1 d . . . . .
C9 C 0.67402(9) 0.62081(10) 0.43042(13) 0.0385(7) Uani 1 1 d . . . . .
H9 H 0.651962 0.618302 0.455932 0.046 Uiso 1 1 calc R U . . .
C19 C 0.76187(10) 0.82474(9) 0.39490(13) 0.0379(7) Uani 1 1 d . . . . .
C7 C 0.68973(9) 0.69858(9) 0.49777(13) 0.0368(7) Uani 1 1 d . . . . .
C16 C 0.70696(10) 0.85385(10) 0.42619(13) 0.0403(7) Uani 1 1 d . . . . .
C15 C 0.69724(10) 0.81348(10) 0.44140(13) 0.0399(7) Uani 1 1 d . . . . .
H15 H 0.671577 0.795277 0.461359 0.048 Uiso 1 1 calc R U . . .
C2 C 0.69405(9) 0.73782(10) 0.49967(13) 0.0378(7) Uani 1 1 d . . . . .
C6 C 0.67353(10) 0.67137(10) 0.54773(13) 0.0439(7) Uani 1 1 d . . . . .
H6 H 0.671455 0.644750 0.546950 0.053 Uiso 1 1 calc R U . . .
C10 C 0.67298(10) 0.58580(10) 0.40780(13) 0.0413(7) Uani 1 1 d . . . . .
C11 C 0.70552(10) 0.59137(10) 0.36759(14) 0.0420(7) Uani 1 1 d . . . . .
H11 H 0.705160 0.567135 0.352293 0.050 Uiso 1 1 calc R U . . .
C1 C 0.72570(9) 0.73391(9) 0.41178(12) 0.0353(6) Uani 1 1 d . . . . .
C17 C 0.74505(10) 0.87904(10) 0.39608(14) 0.0440(7) Uani 1 1 d . . . . .
H17 H 0.752485 0.906976 0.386728 0.053 Uiso 1 1 calc R U . . .
C24 C 0.76982(11) 0.63316(11) 0.30209(14) 0.0489(8) Uani 1 1 d . . . . .
C20 C 0.63947(11) 0.54161(11) 0.42626(15) 0.0497(8) Uani 1 1 d . . . . .
C3 C 0.68180(11) 0.75204(11) 0.55167(14) 0.0468(8) Uani 1 1 d . . . . .
H3 H 0.684853 0.779058 0.553189 0.056 Uiso 1 1 calc R U . . .
C28 C 0.67669(11) 0.86913(11) 0.44128(15) 0.0477(8) Uani 1 1 d D . . . .
C18 C 0.77259(10) 0.86557(10) 0.37909(14) 0.0418(7) Uani 1 1 d . . . . .
C5 C 0.66057(11) 0.68462(11) 0.59855(14) 0.0496(8) Uani 1 1 d . . . . .
H5 H 0.648386 0.666319 0.632816 0.059 Uiso 1 1 calc R U . . .
C40 C 0.88058(9) 0.77954(11) 0.33778(14) 0.0450(8) Uani 1 1 d . . . . .
C43 C 0.94905(11) 0.78304(12) 0.39986(17) 0.0566(9) Uani 1 1 d . . . . .
C41 C 0.88531(10) 0.78637(12) 0.40231(15) 0.0495(8) Uani 1 1 d . . . . .
C32 C 0.81327(11) 0.89399(11) 0.34525(17) 0.0529(9) Uani 1 1 d . . . . .
C4 C 0.66496(12) 0.72407(12) 0.60071(15) 0.0535(9) Uani 1 1 d . . . . .
H4 H 0.656161 0.732227 0.636859 0.064 Uiso 1 1 calc R U . . .
C23 C 0.60445(12) 0.54141(11) 0.46220(18) 0.0618(10) Uani 1 1 d . . . . .
H23A H 0.614537 0.553593 0.503330 0.093 Uiso 1 1 calc R U . . .
H23B H 0.581514 0.512668 0.466761 0.093 Uiso 1 1 calc R U . . .
H23C H 0.594532 0.557837 0.439865 0.093 Uiso 1 1 calc R U . . .
C25 C 0.81398(12) 0.65552(13) 0.33058(19) 0.0672(11) Uani 1 1 d . . . . .
H25A H 0.820692 0.683300 0.344936 0.101 Uiso 1 1 calc R U . . .
H25B H 0.834292 0.658195 0.299141 0.101 Uiso 1 1 calc R U . . .
H25C H 0.814985 0.639266 0.365729 0.101 Uiso 1 1 calc R U . . .
C27 C 0.76902(14) 0.65750(13) 0.24522(15) 0.0648(11) Uani 1 1 d . . . . .
H27A H 0.741178 0.643088 0.226522 0.097 Uiso 1 1 calc R U . . .
H27B H 0.789593 0.659386 0.214859 0.097 Uiso 1 1 calc R U . . .
H27C H 0.775782 0.685613 0.257855 0.097 Uiso 1 1 calc R U . . .
C42 C 0.91900(11) 0.78753(12) 0.43200(16) 0.0554(9) Uani 1 1 d . . . . .
H42 H 0.921667 0.791512 0.475662 0.067 Uiso 1 1 calc R U . . .
C26 C 0.76111(12) 0.59037(11) 0.27948(16) 0.0579(10) Uani 1 1 d . . . . .
H26A H 0.763486 0.574723 0.314379 0.087 Uiso 1 1 calc R U . . .
H26B H 0.781377 0.593973 0.247363 0.087 Uiso 1 1 calc R U . . .
H26C H 0.732880 0.575009 0.262218 0.087 Uiso 1 1 calc R U . . .
C45 C 0.90857(12) 0.77169(14) 0.30556(17) 0.0643(11) Uani 1 1 d . . . . .
C44 C 0.94263(13) 0.77391(16) 0.33795(19) 0.0753(13) Uani 1 1 d . . . . .
H44 H 0.961903 0.768875 0.315946 0.090 Uiso 1 1 calc R U . . .
C22 C 0.66005(14) 0.52350(13) 0.46757(18) 0.0678(11) Uani 1 1 d . . . . .
H22A H 0.682378 0.522608 0.444460 0.102 Uiso 1 1 calc R U . . .
H22B H 0.639207 0.495211 0.480308 0.102 Uiso 1 1 calc R U . . .
H22C H 0.671768 0.541062 0.504434 0.102 Uiso 1 1 calc R U . . .
C21 C 0.62104(13) 0.51450(12) 0.36799(18) 0.0696(11) Uani 1 1 d . . . . .
H21A H 0.610449 0.527878 0.339903 0.104 Uiso 1 1 calc R U . . .
H21B H 0.598178 0.486982 0.380041 0.104 Uiso 1 1 calc R U . . .
H21C H 0.642758 0.511366 0.346904 0.104 Uiso 1 1 calc R U . . .
C47 C 0.98729(12) 0.78834(14) 0.43220(19) 0.0711(12) Uani 1 1 d . . . . .
H47A H 1.010871 0.816128 0.423276 0.107 Uiso 1 1 calc R U . . .
H47B H 0.993643 0.767113 0.417374 0.107 Uiso 1 1 calc R U . . .
H47C H 0.982327 0.785224 0.477051 0.107 Uiso 1 1 calc R U . . .
C46 C 0.85553(13) 0.79299(16) 0.44041(17) 0.0742(13) Uani 1 1 d . . . . .
H46A H 0.851267 0.814522 0.421080 0.111 Uiso 1 1 calc R U . . .
H46B H 0.866915 0.801927 0.482235 0.111 Uiso 1 1 calc R U . . .
H46C H 0.828823 0.766876 0.442959 0.111 Uiso 1 1 calc R U . . .
C34 C 0.85049(13) 0.90091(14) 0.3853(2) 0.0819(13) Uani 1 1 d . . . . .
H34A H 0.849263 0.912683 0.425460 0.123 Uiso 1 1 calc R U . . .
H34B H 0.876518 0.920249 0.364144 0.123 Uiso 1 1 calc R U . . .
H34C H 0.849425 0.874221 0.391912 0.123 Uiso 1 1 calc R U . . .
C35 C 0.81886(15) 0.93718(13) 0.3323(2) 0.0840(14) Uani 1 1 d . . . . .
H35A H 0.795250 0.934204 0.307808 0.126 Uiso 1 1 calc R U . . .
H35B H 0.844794 0.953982 0.309225 0.126 Uiso 1 1 calc R U . . .
H35C H 0.820123 0.950973 0.371744 0.126 Uiso 1 1 calc R U . . .
C33 C 0.81501(14) 0.87580(13) 0.28185(18) 0.0723(12) Uani 1 1 d . . . . .
H33A H 0.814465 0.849314 0.288029 0.108 Uiso 1 1 calc R U . . .
H33B H 0.840756 0.895449 0.260322 0.108 Uiso 1 1 calc R U . . .
H33C H 0.790927 0.871037 0.256838 0.108 Uiso 1 1 calc R U . . .
C48 C 0.90320(15) 0.76132(19) 0.23745(18) 0.0966(18) Uani 1 1 d . . . . .
H48A H 0.874242 0.739864 0.229300 0.145 Uiso 1 1 calc R U . . .
H48B H 0.921833 0.750919 0.225220 0.145 Uiso 1 1 calc R U . . .
H48C H 0.910014 0.786426 0.213492 0.145 Uiso 1 1 calc R U . . .
C29 C 0.6371(2) 0.8451(2) 0.4040(3) 0.055(2) Uani 0.521(6) 1 d D . P A 1
H29A H 0.643700 0.849642 0.359642 0.082 Uiso 0.521(6) 1 calc R U P A 1
H29B H 0.617684 0.854841 0.414733 0.082 Uiso 0.521(6) 1 calc R U P A 1
H29C H 0.624316 0.815343 0.413428 0.082 Uiso 0.521(6) 1 calc R U P A 1
C31 C 0.6927(3) 0.9140(2) 0.4335(4) 0.062(2) Uani 0.521(6) 1 d D . P A 1
H31A H 0.714503 0.929509 0.464280 0.093 Uiso 0.521(6) 1 calc R U P A 1
H31B H 0.669880 0.919901 0.439264 0.093 Uiso 0.521(6) 1 calc R U P A 1
H31C H 0.704274 0.922514 0.391674 0.093 Uiso 0.521(6) 1 calc R U P A 1
C30 C 0.6632(2) 0.8587(2) 0.5120(3) 0.054(2) Uani 0.521(6) 1 d D . P A 1
H30A H 0.649141 0.828506 0.518301 0.082 Uiso 0.521(6) 1 calc R U P A 1
H30B H 0.644206 0.868951 0.522781 0.082 Uiso 0.521(6) 1 calc R U P A 1
H30C H 0.688032 0.872342 0.538440 0.082 Uiso 0.521(6) 1 calc R U P A 1
C29A C 0.6698(4) 0.8887(4) 0.3797(4) 0.084(4) Uani 0.479(6) 1 d D . P A 2
H29D H 0.696828 0.910729 0.364280 0.126 Uiso 0.479(6) 1 calc R U P A 2
H29E H 0.651900 0.900469 0.388816 0.126 Uiso 0.479(6) 1 calc R U P A 2
H29F H 0.656557 0.866897 0.348086 0.126 Uiso 0.479(6) 1 calc R U P A 2
C31A C 0.6979(3) 0.9051(3) 0.4849(4) 0.067(3) Uani 0.479(6) 1 d D . P A 2
H31D H 0.706640 0.896366 0.522176 0.100 Uiso 0.479(6) 1 calc R U P A 2
H31E H 0.678646 0.914861 0.496505 0.100 Uiso 0.479(6) 1 calc R U P A 2
H31F H 0.722480 0.927833 0.464556 0.100 Uiso 0.479(6) 1 calc R U P A 2
C30A C 0.6357(3) 0.8365(3) 0.4640(5) 0.085(3) Uani 0.479(6) 1 d D . P A 2
H30D H 0.623195 0.813785 0.433684 0.127 Uiso 0.479(6) 1 calc R U P A 2
H30E H 0.617432 0.848404 0.469551 0.127 Uiso 0.479(6) 1 calc R U P A 2
H30F H 0.639086 0.825771 0.503729 0.127 Uiso 0.479(6) 1 calc R U P A 2

loop_
_atom_site_aniso_label
_atom_site_aniso_U_11
_atom_site_aniso_U_22
_atom_site_aniso_U_33
_atom_site_aniso_U_23
_atom_site_aniso_U_13
_atom_site_aniso_U_12
Mo1 0.03534(16) 0.04351(17) 0.02859(15) 0.00185(10) 0.00231(10) 0.01968(13)
S40 0.0400(4) 0.0632(6) 0.0349(4) 0.0038(4) 0.0034(3) 0.0253(4)
O1 0.0375(11) 0.0487(13) 0.0377(11) 0.0023(9) 0.0023(9) 0.0237(10)
O2 0.0361(11) 0.0461(12) 0.0389(11) 0.0014(9) 0.0008(9) 0.0197(10)
N1 0.0385(13) 0.0397(14) 0.0263(11) 0.0007(10) 0.0031(10) 0.0206(11)
N2 0.0398(14) 0.0410(14) 0.0287(12) 0.0033(10) 0.0047(10) 0.0209(12)
N10 0.0452(15) 0.0508(16) 0.0316(13) 0.0026(11) 0.0010(11) 0.0253(13)
C13 0.0352(15) 0.0449(17) 0.0267(13) 0.0013(12) -0.0021(12) 0.0235(14)
C8 0.0440(17) 0.0421(17) 0.0283(14) -0.0009(12) -0.0013(12) 0.0250(15)
C12 0.0441(17) 0.0473(18) 0.0311(14) 0.0024(13) 0.0009(13) 0.0279(15)
C14 0.0405(16) 0.0390(16) 0.0249(13) -0.0019(12) 0.0009(12) 0.0192(14)
C9 0.0377(16) 0.0487(18) 0.0288(14) -0.0007(13) -0.0008(12) 0.0213(15)
C19 0.0398(17) 0.0397(17) 0.0319(14) -0.0027(13) -0.0020(12) 0.0181(14)
C7 0.0376(16) 0.0429(17) 0.0306(14) -0.0012(12) 0.0042(12) 0.0207(14)
C16 0.0481(18) 0.0416(17) 0.0338(15) -0.0041(13) -0.0038(13) 0.0244(15)
C15 0.0447(18) 0.0415(17) 0.0315(15) -0.0028(13) 0.0009(13) 0.0201(15)
C2 0.0377(16) 0.0420(17) 0.0303(14) 0.0033(12) 0.0048(12) 0.0174(14)
C6 0.0491(19) 0.0461(18) 0.0340(15) 0.0008(14) 0.0019(14) 0.0220(16)
C10 0.0469(18) 0.0463(18) 0.0312(15) -0.0011(13) 0.0014(13) 0.0236(15)
C11 0.0473(18) 0.0435(18) 0.0382(16) 0.0019(14) 0.0023(14) 0.0250(15)
C1 0.0385(16) 0.0410(16) 0.0280(14) 0.0021(12) -0.0003(12) 0.0211(14)
C17 0.053(2) 0.0388(17) 0.0390(16) 0.0008(13) 0.0024(14) 0.0219(16)
C24 0.059(2) 0.057(2) 0.0397(17) 0.0069(15) 0.0103(15) 0.0356(18)
C20 0.058(2) 0.0444(19) 0.0415(18) -0.0048(15) 0.0077(15) 0.0219(17)
C3 0.057(2) 0.0486(19) 0.0351(16) 0.0002(14) 0.0097(15) 0.0265(17)
C28 0.052(2) 0.050(2) 0.0459(18) -0.0110(15) -0.0036(15) 0.0295(17)
C18 0.0443(18) 0.0406(17) 0.0360(15) -0.0001(13) 0.0016(13) 0.0178(15)
C5 0.063(2) 0.048(2) 0.0350(16) 0.0085(14) 0.0101(15) 0.0256(18)
C40 0.0353(17) 0.057(2) 0.0382(16) 0.0009(15) 0.0051(13) 0.0196(15)
C43 0.0426(19) 0.068(2) 0.054(2) 0.0137(18) -0.0025(16) 0.0242(18)
C41 0.0432(19) 0.064(2) 0.0395(17) 0.0054(16) 0.0013(14) 0.0258(17)
C32 0.049(2) 0.0427(19) 0.063(2) 0.0064(16) 0.0115(17) 0.0203(16)
C4 0.066(2) 0.064(2) 0.0316(16) 0.0000(15) 0.0105(15) 0.034(2)
C23 0.056(2) 0.048(2) 0.063(2) -0.0038(18) 0.0165(18) 0.0116(18)
C25 0.054(2) 0.077(3) 0.076(3) 0.006(2) 0.018(2) 0.037(2)
C27 0.095(3) 0.070(3) 0.0389(18) 0.0103(18) 0.0192(19) 0.049(2)
C42 0.047(2) 0.071(2) 0.0427(18) 0.0060(17) -0.0009(16) 0.0260(19)
C26 0.077(3) 0.061(2) 0.0495(19) 0.0072(17) 0.0229(18) 0.045(2)
C45 0.052(2) 0.094(3) 0.049(2) 0.000(2) 0.0029(17) 0.039(2)
C44 0.055(2) 0.124(4) 0.064(2) 0.007(3) 0.005(2) 0.057(3)
C22 0.076(3) 0.063(3) 0.062(2) 0.018(2) 0.012(2) 0.033(2)
C21 0.073(3) 0.055(2) 0.060(2) -0.0111(19) 0.014(2) 0.016(2)
C47 0.046(2) 0.084(3) 0.077(3) 0.026(2) 0.0008(19) 0.028(2)
C46 0.068(3) 0.125(4) 0.045(2) -0.010(2) -0.0056(19) 0.061(3)
C34 0.050(2) 0.069(3) 0.095(3) 0.010(2) 0.005(2) 0.006(2)
C35 0.091(3) 0.049(2) 0.104(3) 0.018(2) 0.040(3) 0.029(2)
C33 0.078(3) 0.060(3) 0.067(3) 0.012(2) 0.033(2) 0.026(2)
C48 0.083(3) 0.179(6) 0.058(3) -0.020(3) 0.001(2) 0.088(4)
C29 0.061(5) 0.062(5) 0.056(4) -0.012(4) -0.004(3) 0.043(4)
C31 0.072(5) 0.050(4) 0.074(6) 0.016(4) 0.017(4) 0.037(4)
C30 0.066(5) 0.065(5) 0.043(4) -0.004(3) 0.006(3) 0.041(4)
C29A 0.125(9) 0.129(10) 0.048(5) -0.018(5) -0.022(5) 0.102(9)
C31A 0.084(6) 0.078(6) 0.051(5) -0.012(4) 0.010(4) 0.050(5)
C30A 0.072(6) 0.076(7) 0.116(10) -0.001(6) 0.017(6) 0.045(6)

loop_
_atom_type_symbol
_atom_type_description
_atom_type_scat_dispersion_real
_atom_type_scat_dispersion_imag
_atom_type_scat_source
C C 0.0033 0.0016 'International Tables Vol C Tables 4.2.6.8 and 6.1.1.4'
H H 0.0000 0.0000 'International Tables Vol C Tables 4.2.6.8 and 6.1.1.4'
Mo Mo -1.6832 0.6857 'International Tables Vol C Tables 4.2.6.8 and 6.1.1.4'
N N 0.0061 0.0033 'International Tables Vol C Tables 4.2.6.8 and 6.1.1.4'
O O 0.0106 0.0060 'International Tables Vol C Tables 4.2.6.8 and 6.1.1.4'
S S 0.1246 0.1234 'International Tables Vol C Tables 4.2.6.8 and 6.1.1.4'

loop_
_geom_angle_atom_site_label_1
_geom_angle_atom_site_label_2
_geom_angle_atom_site_label_3
_geom_angle
_geom_angle_site_symmetry_1
_geom_angle_site_symmetry_3
_geom_angle_publ_flag
O1 Mo1 S40 93.01(6) . . ?
O1 Mo1 C1 78.34(10) . . ?
O2 Mo1 S40 100.57(7) . . ?
O2 Mo1 O1 140.73(8) . . ?
O2 Mo1 C1 78.52(10) . . ?
N10 Mo1 S40 98.74(9) . . ?
N10 Mo1 O1 108.50(11) . . ?
N10 Mo1 O2 105.60(11) . . ?
N10 Mo1 C1 97.39(12) . . ?
C1 Mo1 S40 163.45(8) . . ?
C40 S40 Mo1 116.17(10) . . ?
C13 O1 Mo1 136.43(18) . . ?
C19 O2 Mo1 133.12(19) . . ?
C7 N1 C8 126.3(2) . . ?
C1 N1 C8 123.2(2) . . ?
C1 N1 C7 110.3(2) . . ?
C2 N2 C14 125.4(2) . . ?
C1 N2 C14 124.5(2) . . ?
C1 N2 C2 110.1(2) . . ?
O1 C13 C8 120.2(3) . . ?
O1 C13 C12 120.6(3) . . ?
C8 C13 C12 119.1(3) . . ?
C13 C8 N1 118.9(3) . . ?
C13 C8 C9 121.7(3) . . ?
C9 C8 N1 119.4(3) . . ?
C13 C12 C24 121.7(3) . . ?
C11 C12 C13 116.9(3) . . ?
C11 C12 C24 121.5(3) . . ?
C19 C14 N2 118.3(3) . . ?
C15 C14 N2 119.9(3) . . ?
C15 C14 C19 121.7(3) . . ?
C8 C9 H9 119.9 . . ?
C10 C9 C8 120.2(3) . . ?
C10 C9 H9 119.9 . . ?
O2 C19 C14 118.8(3) . . ?
O2 C19 C18 121.8(3) . . ?
C14 C19 C18 119.4(3) . . ?
C2 C7 N1 106.2(2) . . ?
C2 C7 C6 121.4(3) . . ?
C6 C7 N1 132.1(3) . . ?
C15 C16 C17 117.2(3) . . ?
C15 C16 C28 120.4(3) . . ?
C17 C16 C28 122.3(3) . . ?
C14 C15 C16 120.1(3) . . ?
C14 C15 H15 119.9 . . ?
C16 C15 H15 119.9 . . ?
N2 C2 C3 130.9(3) . . ?
C7 C2 N2 106.9(2) . . ?
C7 C2 C3 121.9(3) . . ?
C7 C6 H6 121.4 . . ?
C5 C6 C7 117.2(3) . . ?
C5 C6 H6 121.4 . . ?
C9 C10 C11 117.6(3) . . ?
C9 C10 C20 123.0(3) . . ?
C11 C10 C20 119.4(3) . . ?
C12 C11 C10 124.3(3) . . ?
C12 C11 H11 117.8 . . ?
C10 C11 H11 117.8 . . ?
N1 C1 Mo1 126.6(2) . . ?
N1 C1 N2 106.4(2) . . ?
N2 C1 Mo1 124.1(2) . . ?
C16 C17 H17 118.0 . . ?
C18 C17 C16 123.9(3) . . ?
C18 C17 H17 118.0 . . ?
C12 C24 C25 110.8(3) . . ?
C12 C24 C27 110.0(3) . . ?
C12 C24 C26 111.8(3) . . ?
C27 C24 C25 109.3(3) . . ?
C26 C24 C25 107.5(3) . . ?
C26 C24 C27 107.4(3) . . ?
C10 C20 C21 110.1(3) . . ?
C23 C20 C10 112.0(3) . . ?
C23 C20 C22 108.4(3) . . ?
C23 C20 C21 108.4(3) . . ?
C22 C20 C10 107.7(3) . . ?
C22 C20 C21 110.2(3) . . ?
C2 C3 H3 122.1 . . ?
C4 C3 C2 115.8(3) . . ?
C4 C3 H3 122.1 . . ?
C16 C28 C30 108.4(3) . . ?
C16 C28 C29A 107.8(4) . . ?
C29 C28 C16 110.2(3) . . ?
C29 C28 C30 105.8(5) . . ?
C31 C28 C16 116.2(4) . . ?
C31 C28 C29 109.2(5) . . ?
C31 C28 C30 106.5(5) . . ?
C31A C28 C16 108.0(4) . . ?
C31A C28 C29A 104.5(6) . . ?
C30A C28 C16 114.6(4) . . ?
C30A C28 C29A 108.4(7) . . ?
C30A C28 C31A 113.0(6) . . ?
C19 C18 C32 120.7(3) . . ?
C17 C18 C19 117.4(3) . . ?
C17 C18 C32 121.8(3) . . ?
C6 C5 H5 119.3 . . ?
C6 C5 C4 121.5(3) . . ?
C4 C5 H5 119.3 . . ?
C41 C40 S40 124.6(3) . . ?
C45 C40 S40 116.0(2) . . ?
C45 C40 C41 119.4(3) . . ?
C42 C43 C47 120.9(3) . . ?
C44 C43 C42 117.7(3) . . ?
C44 C43 C47 121.4(4) . . ?
C40 C41 C46 122.5(3) . . ?
C42 C41 C40 119.4(3) . . ?
C42 C41 C46 118.1(3) . . ?
C18 C32 C34 109.9(3) . . ?
C18 C32 C35 112.3(3) . . ?
C18 C32 C33 111.4(3) . . ?
C34 C32 C33 110.0(3) . . ?
C35 C32 C34 106.6(3) . . ?
C35 C32 C33 106.4(3) . . ?
C3 C4 H4 118.9 . . ?
C5 C4 C3 122.1(3) . . ?
C5 C4 H4 118.9 . . ?
C20 C23 H23A 109.5 . . ?
C20 C23 H23B 109.5 . . ?
C20 C23 H23C 109.5 . . ?
H23A C23 H23B 109.5 . . ?
H23A C23 H23C 109.5 . . ?
H23B C23 H23C 109.5 . . ?
C24 C25 H25A 109.5 . . ?
C24 C25 H25B 109.5 . . ?
C24 C25 H25C 109.5 . . ?
H25A C25 H25B 109.5 . . ?
H25A C25 H25C 109.5 . . ?
H25B C25 H25C 109.5 . . ?
C24 C27 H27A 109.5 . . ?
C24 C27 H27B 109.5 . . ?
C24 C27 H27C 109.5 . . ?
H27A C27 H27B 109.5 . . ?
H27A C27 H27C 109.5 . . ?
H27B C27 H27C 109.5 . . ?
C43 C42 H42 119.0 . . ?
C41 C42 C43 122.0(3) . . ?
C41 C42 H42 119.0 . . ?
C24 C26 H26A 109.5 . . ?
C24 C26 H26B 109.5 . . ?
C24 C26 H26C 109.5 . . ?
H26A C26 H26B 109.5 . . ?
H26A C26 H26C 109.5 . . ?
H26B C26 H26C 109.5 . . ?
C40 C45 C44 118.6(3) . . ?
C40 C45 C48 121.4(3) . . ?
C44 C45 C48 119.9(4) . . ?
C43 C44 C45 122.6(4) . . ?
C43 C44 H44 118.7 . . ?
C45 C44 H44 118.7 . . ?
C20 C22 H22A 109.5 . . ?
C20 C22 H22B 109.5 . . ?
C20 C22 H22C 109.5 . . ?
H22A C22 H22B 109.5 . . ?
H22A C22 H22C 109.5 . . ?
H22B C22 H22C 109.5 . . ?
C20 C21 H21A 109.5 . . ?
C20 C21 H21B 109.5 . . ?
C20 C21 H21C 109.5 . . ?
H21A C21 H21B 109.5 . . ?
H21A C21 H21C 109.5 . . ?
H21B C21 H21C 109.5 . . ?
C43 C47 H47A 109.5 . . ?
C43 C47 H47B 109.5 . . ?
C43 C47 H47C 109.5 . . ?
H47A C47 H47B 109.5 . . ?
H47A C47 H47C 109.5 . . ?
H47B C47 H47C 109.5 . . ?
C41 C46 H46A 109.5 . . ?
C41 C46 H46B 109.5 . . ?
C41 C46 H46C 109.5 . . ?
H46A C46 H46B 109.5 . . ?
H46A C46 H46C 109.5 . . ?
H46B C46 H46C 109.5 . . ?
C32 C34 H34A 109.5 . . ?
C32 C34 H34B 109.5 . . ?
C32 C34 H34C 109.5 . . ?
H34A C34 H34B 109.5 . . ?
H34A C34 H34C 109.5 . . ?
H34B C34 H34C 109.5 . . ?
C32 C35 H35A 109.5 . . ?
C32 C35 H35B 109.5 . . ?
C32 C35 H35C 109.5 . . ?
H35A C35 H35B 109.5 . . ?
H35A C35 H35C 109.5 . . ?
H35B C35 H35C 109.5 . . ?
C32 C33 H33A 109.5 . . ?
C32 C33 H33B 109.5 . . ?
C32 C33 H33C 109.5 . . ?
H33A C33 H33B 109.5 . . ?
H33A C33 H33C 109.5 . . ?
H33B C33 H33C 109.5 . . ?
C45 C48 H48A 109.5 . . ?
C45 C48 H48B 109.5 . . ?
C45 C48 H48C 109.5 . . ?
H48A C48 H48B 109.5 . . ?
H48A C48 H48C 109.5 . . ?
H48B C48 H48C 109.5 . . ?
C28 C29 H29A 109.5 . . ?
C28 C29 H29B 109.5 . . ?
C28 C29 H29C 109.5 . . ?
H29A C29 H29B 109.5 . . ?
H29A C29 H29C 109.5 . . ?
H29B C29 H29C 109.5 . . ?
C28 C31 H31A 109.5 . . ?
C28 C31 H31B 109.5 . . ?
C28 C31 H31C 109.5 . . ?
H31A C31 H31B 109.5 . . ?
H31A C31 H31C 109.5 . . ?
H31B C31 H31C 109.5 . . ?
C28 C30 H30A 109.5 . . ?
C28 C30 H30B 109.5 . . ?
C28 C30 H30C 109.5 . . ?
H30A C30 H30B 109.5 . . ?
H30A C30 H30C 109.5 . . ?
H30B C30 H30C 109.5 . . ?
C28 C29A H29D 109.5 . . ?
C28 C29A H29E 109.5 . . ?
C28 C29A H29F 109.5 . . ?
H29D C29A H29E 109.5 . . ?
H29D C29A H29F 109.5 . . ?
H29E C29A H29F 109.5 . . ?
C28 C31A H31D 109.5 . . ?
C28 C31A H31E 109.5 . . ?
C28 C31A H31F 109.5 . . ?
H31D C31A H31E 109.5 . . ?
H31D C31A H31F 109.5 . . ?
H31E C31A H31F 109.5 . . ?
C28 C30A H30D 109.5 . . ?
C28 C30A H30E 109.5 . . ?
C28 C30A H30F 109.5 . . ?
H30D C30A H30E 109.5 . . ?
H30D C30A H30F 109.5 . . ?
H30E C30A H30F 109.5 . . ?

loop_
_geom_bond_atom_site_label_1
_geom_bond_atom_site_label_2
_geom_bond_distance
_geom_bond_site_symmetry_2
_geom_bond_publ_flag
Mo1 S40 2.3529(8) . ?
Mo1 O1 1.954(2) . ?
Mo1 O2 1.946(2) . ?
Mo1 N10 1.639(2) . ?
Mo1 C1 2.225(3) . ?
S40 C40 1.766(3) . ?
O1 C13 1.336(4) . ?
O2 C19 1.339(4) . ?
N1 C8 1.439(4) . ?
N1 C7 1.412(3) . ?
N1 C1 1.361(4) . ?
N2 C14 1.436(4) . ?
N2 C2 1.404(4) . ?
N2 C1 1.365(4) . ?
C13 C8 1.396(4) . ?
C13 C12 1.424(4) . ?
C8 C9 1.397(4) . ?
C12 C11 1.375(4) . ?
C12 C24 1.518(4) . ?
C14 C19 1.400(4) . ?
C14 C15 1.383(4) . ?
C9 H9 0.9500 . ?
C9 C10 1.368(4) . ?
C19 C18 1.400(4) . ?
C7 C2 1.381(4) . ?
C7 C6 1.389(4) . ?
C16 C15 1.391(4) . ?
C16 C17 1.402(4) . ?
C16 C28 1.522(4) . ?
C15 H15 0.9500 . ?
C2 C3 1.406(4) . ?
C6 H6 0.9500 . ?
C6 C5 1.381(4) . ?
C10 C11 1.413(4) . ?
C10 C20 1.532(5) . ?
C11 H11 0.9500 . ?
C17 H17 0.9500 . ?
C17 C18 1.390(4) . ?
C24 C25 1.544(5) . ?
C24 C27 1.531(5) . ?
C24 C26 1.531(5) . ?
C20 C23 1.508(5) . ?
C20 C22 1.528(5) . ?
C20 C21 1.538(5) . ?
C3 H3 0.9500 . ?
C3 C4 1.390(4) . ?
C28 C29 1.510(7) . ?
C28 C31 1.469(7) . ?
C28 C30 1.589(7) . ?
C28 C29A 1.592(8) . ?
C28 C31A 1.494(8) . ?
C28 C30A 1.473(9) . ?
C18 C32 1.525(4) . ?
C5 H5 0.9500 . ?
C5 C4 1.388(5) . ?
C40 C41 1.409(4) . ?
C40 C45 1.394(5) . ?
C43 C42 1.390(5) . ?
C43 C44 1.368(5) . ?
C43 C47 1.501(5) . ?
C41 C42 1.384(5) . ?
C41 C46 1.490(5) . ?
C32 C34 1.536(6) . ?
C32 C35 1.532(5) . ?
C32 C33 1.539(5) . ?
C4 H4 0.9500 . ?
C23 H23A 0.9800 . ?
C23 H23B 0.9800 . ?
C23 H23C 0.9800 . ?
C25 H25A 0.9800 . ?
C25 H25B 0.9800 . ?
C25 H25C 0.9800 . ?
C27 H27A 0.9800 . ?
C27 H27B 0.9800 . ?
C27 H27C 0.9800 . ?
C42 H42 0.9500 . ?
C26 H26A 0.9800 . ?
C26 H26B 0.9800 . ?
C26 H26C 0.9800 . ?
C45 C44 1.408(5) . ?
C45 C48 1.505(5) . ?
C44 H44 0.9500 . ?
C22 H22A 0.9800 . ?
C22 H22B 0.9800 . ?
C22 H22C 0.9800 . ?
C21 H21A 0.9800 . ?
C21 H21B 0.9800 . ?
C21 H21C 0.9800 . ?
C47 H47A 0.9800 . ?
C47 H47B 0.9800 . ?
C47 H47C 0.9800 . ?
C46 H46A 0.9800 . ?
C46 H46B 0.9800 . ?
C46 H46C 0.9800 . ?
C34 H34A 0.9800 . ?
C34 H34B 0.9800 . ?
C34 H34C 0.9800 . ?
C35 H35A 0.9800 . ?
C35 H35B 0.9800 . ?
C35 H35C 0.9800 . ?
C33 H33A 0.9800 . ?
C33 H33B 0.9800 . ?
C33 H33C 0.9800 . ?
C48 H48A 0.9800 . ?
C48 H48B 0.9800 . ?
C48 H48C 0.9800 . ?
C29 H29A 0.9800 . ?
C29 H29B 0.9800 . ?
C29 H29C 0.9800 . ?
C31 H31A 0.9800 . ?
C31 H31B 0.9800 . ?
C31 H31C 0.9800 . ?
C30 H30A 0.9800 . ?
C30 H30B 0.9800 . ?
C30 H30C 0.9800 . ?
C29A H29D 0.9800 . ?
C29A H29E 0.9800 . ?
C29A H29F 0.9800 . ?
C31A H31D 0.9800 . ?
C31A H31E 0.9800 . ?
C31A H31F 0.9800 . ?
C30A H30D 0.9800 . ?
C30A H30E 0.9800 . ?
C30A H30F 0.9800 . ?

loop_
_geom_torsion_atom_site_label_1
_geom_torsion_atom_site_label_2
_geom_torsion_atom_site_label_3
_geom_torsion_atom_site_label_4
_geom_torsion
_geom_torsion_site_symmetry_1
_geom_torsion_site_symmetry_2
_geom_torsion_site_symmetry_3
_geom_torsion_site_symmetry_4
_geom_torsion_publ_flag
Mo1 S40 C40 C41 -32.8(4) . . . . ?
Mo1 S40 C40 C45 148.0(3) . . . . ?
Mo1 O1 C13 C8 -45.1(4) . . . . ?
Mo1 O1 C13 C12 136.0(2) . . . . ?
Mo1 O2 C19 C14 51.2(4) . . . . ?
Mo1 O2 C19 C18 -130.8(3) . . . . ?
S40 C40 C41 C42 -175.6(3) . . . . ?
S40 C40 C41 C46 3.7(5) . . . . ?
S40 C40 C45 C44 174.6(3) . . . . ?
S40 C40 C45 C48 -4.9(6) . . . . ?
O1 C13 C8 N1 2.3(4) . . . . ?
O1 C13 C8 C9 -179.9(3) . . . . ?
O1 C13 C12 C11 176.1(3) . . . . ?
O1 C13 C12 C24 -4.6(4) . . . . ?
O2 C19 C18 C17 -179.0(3) . . . . ?
O2 C19 C18 C32 0.3(4) . . . . ?
N1 C8 C9 C10 -178.2(3) . . . . ?
N1 C7 C2 N2 -0.5(3) . . . . ?
N1 C7 C2 C3 -174.7(3) . . . . ?
N1 C7 C6 C5 174.1(3) . . . . ?
N2 C14 C19 O2 0.8(4) . . . . ?
N2 C14 C19 C18 -177.2(3) . . . . ?
N2 C14 C15 C16 177.4(3) . . . . ?
N2 C2 C3 C4 -172.9(3) . . . . ?
C13 C8 C9 C10 4.1(4) . . . . ?
C13 C12 C11 C10 3.9(5) . . . . ?
C13 C12 C24 C25 61.3(4) . . . . ?
C13 C12 C24 C27 -59.6(4) . . . . ?
C13 C12 C24 C26 -178.8(3) . . . . ?
C8 N1 C7 C2 -172.1(3) . . . . ?
C8 N1 C7 C6 15.0(5) . . . . ?
C8 N1 C1 Mo1 -27.8(4) . . . . ?
C8 N1 C1 N2 171.0(2) . . . . ?
C8 C13 C12 C11 -2.8(4) . . . . ?
C8 C13 C12 C24 176.5(3) . . . . ?
C8 C9 C10 C11 -3.1(4) . . . . ?
C8 C9 C10 C20 174.3(3) . . . . ?
C12 C13 C8 N1 -178.8(2) . . . . ?
C12 C13 C8 C9 -1.0(4) . . . . ?
C14 N2 C2 C7 176.8(3) . . . . ?
C14 N2 C2 C3 -9.7(5) . . . . ?
C14 N2 C1 Mo1 23.1(4) . . . . ?
C14 N2 C1 N1 -175.1(2) . . . . ?
C14 C19 C18 C17 -1.0(4) . . . . ?
C14 C19 C18 C32 178.2(3) . . . . ?
C9 C10 C11 C12 -1.0(5) . . . . ?
C9 C10 C20 C23 10.2(5) . . . . ?
C9 C10 C20 C22 -108.9(3) . . . . ?
C9 C10 C20 C21 130.9(3) . . . . ?
C19 C14 C15 C16 -3.8(4) . . . . ?
C19 C18 C32 C34 -61.6(4) . . . . ?
C19 C18 C32 C35 179.9(3) . . . . ?
C19 C18 C32 C33 60.6(4) . . . . ?
C7 N1 C8 C13 -155.6(3) . . . . ?
C7 N1 C8 C9 26.6(4) . . . . ?
C7 N1 C1 Mo1 157.0(2) . . . . ?
C7 N1 C1 N2 -4.2(3) . . . . ?
C7 C2 C3 C4 -0.3(5) . . . . ?
C7 C6 C5 C4 -2.4(5) . . . . ?
C16 C17 C18 C19 -2.0(5) . . . . ?
C16 C17 C18 C32 178.8(3) . . . . ?
C15 C14 C19 O2 -178.1(3) . . . . ?
C15 C14 C19 C18 3.9(4) . . . . ?
C15 C16 C17 C18 2.1(5) . . . . ?
C15 C16 C28 C29 -65.5(5) . . . . ?
C15 C16 C28 C31 169.7(5) . . . . ?
C15 C16 C28 C30 49.9(5) . . . . ?
C15 C16 C28 C29A -129.0(5) . . . . ?
C15 C16 C28 C31A 118.6(5) . . . . ?
C15 C16 C28 C30A -8.2(7) . . . . ?
C2 N2 C14 C19 147.2(3) . . . . ?
C2 N2 C14 C15 -34.0(4) . . . . ?
C2 N2 C1 Mo1 -157.9(2) . . . . ?
C2 N2 C1 N1 3.8(3) . . . . ?
C2 C7 C6 C5 2.2(5) . . . . ?
C2 C3 C4 C5 0.1(5) . . . . ?
C6 C7 C2 N2 173.3(3) . . . . ?
C6 C7 C2 C3 -0.9(5) . . . . ?
C6 C5 C4 C3 1.2(6) . . . . ?
C11 C12 C24 C25 -119.4(3) . . . . ?
C11 C12 C24 C27 119.7(3) . . . . ?
C11 C12 C24 C26 0.5(4) . . . . ?
C11 C10 C20 C23 -172.5(3) . . . . ?
C11 C10 C20 C22 68.4(4) . . . . ?
C11 C10 C20 C21 -51.7(4) . . . . ?
C1 N1 C8 C13 30.0(4) . . . . ?
C1 N1 C8 C9 -147.8(3) . . . . ?
C1 N1 C7 C2 2.9(3) . . . . ?
C1 N1 C7 C6 -169.9(3) . . . . ?
C1 N2 C14 C19 -34.1(4) . . . . ?
C1 N2 C14 C15 144.8(3) . . . . ?
C1 N2 C2 C7 -2.1(3) . . . . ?
C1 N2 C2 C3 171.4(3) . . . . ?
C17 C16 C15 C14 0.8(4) . . . . ?
C17 C16 C28 C29 113.6(5) . . . . ?
C17 C16 C28 C31 -11.2(6) . . . . ?
C17 C16 C28 C30 -131.0(4) . . . . ?
C17 C16 C28 C29A 50.1(6) . . . . ?
C17 C16 C28 C31A -62.3(5) . . . . ?
C17 C16 C28 C30A 170.9(6) . . . . ?
C17 C18 C32 C34 117.7(4) . . . . ?
C17 C18 C32 C35 -0.9(5) . . . . ?
C17 C18 C32 C33 -120.1(4) . . . . ?
C24 C12 C11 C10 -175.4(3) . . . . ?
C20 C10 C11 C12 -178.5(3) . . . . ?
C28 C16 C15 C14 180.0(3) . . . . ?
C28 C16 C17 C18 -177.0(3) . . . . ?
C40 C41 C42 C43 1.4(6) . . . . ?
C40 C45 C44 C43 0.7(7) . . . . ?
C41 C40 C45 C44 -4.7(6) . . . . ?
C41 C40 C45 C48 175.8(4) . . . . ?
C42 C43 C44 C45 4.2(7) . . . . ?
C45 C40 C41 C42 3.6(5) . . . . ?
C45 C40 C41 C46 -177.1(4) . . . . ?
C44 C43 C42 C41 -5.3(6) . . . . ?
C47 C43 C42 C41 174.3(4) . . . . ?
C47 C43 C44 C45 -175.4(4) . . . . ?
C46 C41 C42 C43 -177.9(4) . . . . ?
C48 C45 C44 C43 -179.8(5) . . . . ?

loop_
_smtbx_masks_void_nr
_smtbx_masks_void_average_x
_smtbx_masks_void_average_y
_smtbx_masks_void_average_z
_smtbx_masks_void_volume
_smtbx_masks_void_count_electrons
_smtbx_masks_void_content
1 -0.294 -0.426 -0.174 10541.5 712.3 '18 C5H12'
